data_2000412
loop_
_publ_author_name
'Heinemann, F.'
'D\"olling, W.'
'Hartung, H.'

_publ_section_title
;
 Structures of 1-cyano-2,2-bis(methylthio)vinyl
 <i>N</i>,<i>N</i>-dimethyldithiocarbamate (2) and
 1,2,2-tris(methylthio)vinyl <i>N</i>,<i>N</i>-dimethyldithiocarbamate
 (3)
;
_journal_issue 12
_journal_name_full 'Acta Crystallographica Section C'
_journal_page_first 2266
_journal_page_last 2268
_journal_paper_doi 10.1107/S0108270192007479
_journal_volume 48
_journal_year 1992
_chemical_formula_sum 'C8 H12 N2 S4'
_chemical_formula_weight 264.45
_space_group_IT_number 14
_space_group_name_Hall '-P 2yn'
_space_group_name_H-M_alt 'P 1 21/n 1'
_symmetry_cell_setting monoclinic
_symmetry_space_group_name_Hall '-P 2yn'
_symmetry_space_group_name_H-M 'P 1 21/n 1'
_cell_angle_alpha 90
_cell_angle_beta 113.040(10)
_cell_angle_gamma 90
_cell_formula_units_Z 4
_cell_length_a 9.939(2)
_cell_length_b 11.403(2)
_cell_length_c 12.4720(10)
_cell_measurement_reflns_used 82
_cell_measurement_temperature 293
_cell_measurement_theta_max 17.5
_cell_measurement_theta_min 12
_cell_volume 1300.8(4)
_diffrn_measurement_device 'Stoe STADI 4'
_diffrn_measurement_method \w/\q
_diffrn_radiation_type MoK\a
_diffrn_radiation_wavelength 0.71073
_diffrn_reflns_av_R_equivalents 0.018
_diffrn_reflns_limit_h_max 10
_diffrn_reflns_limit_h_min -10
_diffrn_reflns_limit_k_max 12
_diffrn_reflns_limit_k_min -12
_diffrn_reflns_limit_l_max 13
_diffrn_reflns_limit_l_min -13
_diffrn_reflns_number 7280
_diffrn_reflns_theta_max 22.5
_diffrn_standards_decay_% '5.4, 5.4, 11.9'
_diffrn_standards_interval_time 60
_diffrn_standards_number 3
_exptl_absorpt_coefficient_mu 0.67
_exptl_absorpt_correction_type none
_exptl_crystal_colour 'Pale yellow'
_exptl_crystal_density_diffrn 1.350
_exptl_crystal_description Irregular
_exptl_crystal_size_max 0.46
_exptl_crystal_size_mid 0.38
_exptl_crystal_size_min 0.27
_refine_diff_density_max 0.280
_refine_diff_density_min -0.230
_refine_ls_goodness_of_fit_obs 0.762
_refine_ls_hydrogen_treatment noref
_refine_ls_number_parameters 139
_refine_ls_number_reflns 1678
_refine_ls_R_factor_obs 0.039
_refine_ls_shift/esd_max 0.215
_refine_ls_structure_factor_coef F
_refine_ls_weighting_scheme unit
_refine_ls_wR_factor_obs 0.035
_reflns_number_observed 1678
_reflns_number_total 1700
_reflns_observed_criterion I>=2\s(I)
_cod_data_source_file sh1007.cif
_cod_data_source_block sh1007a
_cod_original_cell_volume 1300.8
_cod_database_code 2000412

loop_
_space_group_symop_id
_space_group_symop_operation_xyz
1 x,y,z
2 -x+1/2,y+1/2,-z+1/2
3 -x,-y,-z
4 x+1/2,-y+1/2,z+1/2

loop_
_atom_site_label
_atom_site_fract_x
_atom_site_fract_y
_atom_site_fract_z
_atom_site_U_iso_or_equiv
S1 .12744(9) .67158(7) .88463(7) .0541(3)
S2 .33050(10) .84448(8) 1.05431(8) .0695(4)
S3 .20320(10) .50710(10) 1.21902(8) .0793(5)
S4 .36570(10) .50080(10) 1.05580(10) .0840(5)
N1 .2695(3) .8356(2) .8272(2) .0600(10)
N2 -.0577(4) .7444(4) 1.0768(3) .096(2)
C1 .1319(3) .6334(3) 1.0232(3) .0520(10)
C2 .2246(4) .5536(3) 1.0925(3) .0570(10)
C3 .3755(5) .5456(5) 1.3326(4) .106(2)
C4 .4094(5) .3583(4) 1.1222(4) .097(2)
C5 .2514(3) .7936(3) .9203(3) .0470(10)
C6 .1975(4) .7871(4) .7101(3) .077(2)
C7 .3676(6) .9351(4) .8388(4) .108(3)
C8 .0276(4) .6932(3) 1.0561(3) .065(2)
H31 .380 .532 1.420 ?
H32 .372 .638 1.315 ?
H33 .471 .508 1.326 ?
H41 .482 .315 1.089 ?
H42 .313 .305 1.104 ?
H43 .465 .371 1.215 ?
H61 .226 .843 .652 ?
H62 .080 .787 .684 ?
H63 .235 .699 .707 ?
H71 .380 .955 .759 ?
H72 .474 .919 .907 ?
H73 .317 1.008 .863 ?

loop_
_geom_angle_atom_site_label_1
_geom_angle_atom_site_label_2
_geom_angle_atom_site_label_3
_geom_angle
_geom_angle_publ_flag
C1 S1 C5 101.3(2) yes
C2 S3 C3 102.8(2) yes
C2 S4 C4 105.4(2) yes
C5 N1 C6 123.8(3) yes
C5 N1 C7 120.2(3) yes
C6 N1 C7 116.0(3) yes
S1 C1 C2 123.1(2) yes
S1 C1 C8 114.8(2) yes
C2 C1 C8 122.1(3) yes
S3 C2 S4 121.7(2) yes
S3 C2 C1 119.3(2) yes
S4 C2 C1 119.0(2) yes
S1 C5 S2 122.2(2) yes
S1 C5 N1 112.1(2) yes
S2 C5 N1 125.7(2) yes
N2 C8 C1 176.2(3) yes

loop_
_geom_bond_atom_site_label_1
_geom_bond_atom_site_label_2
_geom_bond_distance
_geom_bond_publ_flag
S1 C1 1.765(4) yes
S1 C5 1.795(3) yes
S2 C5 1.649(3) yes
S3 C2 1.755(4) yes
S3 C3 1.798(5) yes
S4 C2 1.743(4) yes
S4 C4 1.798(5) yes
N1 C5 1.332(4) yes
N1 C6 1.460(5) yes
N1 C7 1.467(6) yes
N2 C8 1.138(5) yes
C1 C2 1.342(5) yes
C1 C8 1.429(5) yes
